data_7103131
loop_
_publ_author_name
'Zou, Yang'
'Park, Mira'
'Hong, Seunghee'
'Lah, Myoung Soo'

_publ_section_title
;
 A designed metal-organic framework based on a metal-organic
 polyhedron.
;
_journal_issue 20
_journal_name_full 'Chemical communications (Cambridge, England)'
_journal_page_first 2340
_journal_page_last 2342
_journal_paper_doi 10.1039/b801103f
_journal_year 2008
_chemical_formula_sum 'C264 H216 N24 O156 Zn24'
_chemical_formula_weight 7789.49
_chemical_name_systematic
;
?
;
_space_group_IT_number 225
_symmetry_cell_setting cubic
_symmetry_space_group_name_Hall '-F 4 2 3'
_symmetry_space_group_name_H-M 'F m -3 m'
_atom_sites_solution_hydrogens geom
_atom_sites_solution_primary direct
_atom_sites_solution_secondary difmap
_audit_creation_method SHELXL-97
_cell_angle_alpha 90.00
_cell_angle_beta 90.00
_cell_angle_gamma 90.00
_cell_formula_units_Z 4
_cell_length_a 42.005(5)
_cell_length_b 42.005(5)
_cell_length_c 42.005(5)
_cell_measurement_reflns_used 79238
_cell_measurement_temperature 100(2)
_cell_measurement_theta_max 30.35
_cell_measurement_theta_min 1.02
_cell_volume 74114(15)
_computing_cell_refinement HKL2000
_computing_data_collection 'PAL ADSC Quantum-210'
_computing_data_reduction HKL2000
_computing_molecular_graphics ORTEP3
_computing_publication_material WinGX
_computing_structure_refinement 'Bruker SHELXTL'
_computing_structure_solution 'Bruker SHELXTL'
_diffrn_ambient_temperature 100(2)
_diffrn_measured_fraction_theta_full 0.997
_diffrn_measured_fraction_theta_max 0.997
_diffrn_measurement_device_type 'CCD area detector'
_diffrn_measurement_method 'phi scans'
_diffrn_radiation_monochromator 'Pt coated Si double crystal'
_diffrn_radiation_source 'Fixed gap multipole wiggler beamline'
_diffrn_radiation_type synchrotron
_diffrn_radiation_wavelength 0.75000
_diffrn_reflns_av_R_equivalents 0.0868
_diffrn_reflns_av_sigmaI/netI 0.0306
_diffrn_reflns_limit_h_max 39
_diffrn_reflns_limit_h_min -56
_diffrn_reflns_limit_k_max 51
_diffrn_reflns_limit_k_min -38
_diffrn_reflns_limit_l_max 56
_diffrn_reflns_limit_l_min -56
_diffrn_reflns_number 79238
_diffrn_reflns_theta_full 30.35
_diffrn_reflns_theta_max 30.35
_diffrn_reflns_theta_min 1.02
_exptl_absorpt_coefficient_mu 0.806
_exptl_absorpt_correction_T_max 0.8886
_exptl_absorpt_correction_T_min 0.8239
_exptl_absorpt_correction_type empirical
_exptl_absorpt_process_details HKL2000-Scalepack
_exptl_crystal_colour colorless
_exptl_crystal_density_diffrn 0.698
_exptl_crystal_density_method 'not measured'
_exptl_crystal_description octahedral
_exptl_crystal_F_000 15744
_exptl_crystal_size_max 0.25
_exptl_crystal_size_mid 0.15
_exptl_crystal_size_min 0.15
_refine_diff_density_max 0.772
_refine_diff_density_min -0.804
_refine_diff_density_rms 0.090
_refine_ls_extinction_method none
_refine_ls_goodness_of_fit_ref 1.635
_refine_ls_hydrogen_treatment constr
_refine_ls_matrix_type full
_refine_ls_number_parameters 92
_refine_ls_number_reflns 4566
_refine_ls_number_restraints 12
_refine_ls_restrained_S_all 1.642
_refine_ls_R_factor_all 0.2035
_refine_ls_R_factor_gt 0.1478
_refine_ls_shift/su_max 0.001
_refine_ls_shift/su_mean 0.000
_refine_ls_structure_factor_coef Fsqd
_refine_ls_weighting_details 'calc w=1/[\s^2^(Fo^2^)+(0.2000P)^2^+0.0000P] where P=(Fo^2^+2Fc^2^)/3'
_refine_ls_weighting_scheme calc
_refine_ls_wR_factor_gt 0.4491
_refine_ls_wR_factor_ref 0.4783
_reflns_number_gt 2390
_reflns_number_total 4566
_reflns_threshold_expression >2sigma(I)
_cod_data_source_file b801103f.txt
_cod_data_source_block p7_61f
_cod_depositor_comments
;
The following automatic conversions were performed:
'_symmetry_cell_setting' value 'Cubic' changed to 'cubic' according to
'/home/saulius/struct/CIF-dictionaries/cif_core.dic' dictionary named
'cif_core.dic' version 2.4.1 from
2010-06-29.

'_exptl_absorpt_correction_type' value 'Empirical' changed to
'empirical' according to
'/home/saulius/struct/CIF-dictionaries/cif_core.dic' dictionary named
'cif_core.dic' version 2.4.1 from 2010-06-29.

Automatic conversion script
Id: cif_fix_enum 1527 2010-12-29 10:47:43Z saulius 

The following automatic conversions were performed:

'_refine_ls_hydrogen_treatment' value 'const' was replaced with the
value 'constr' as specified in the replacement file
'src/cod-tools/trunk/data/replacement-values/replacement_values.lst'.

Automatic conversion script
Id: cif_fix_values 5376 2017-05-30 11:51:03Z andrius 
;
_cod_original_sg_symbol_H-M Fm-3m
_cod_database_code 7103131

loop_
_symmetry_equiv_pos_as_xyz
'x, y, z'
'-x, -y, z'
'-x, y, -z'
'x, -y, -z'
'z, x, y'
'z, -x, -y'
'-z, -x, y'
'-z, x, -y'
'y, z, x'
'-y, z, -x'
'y, -z, -x'
'-y, -z, x'
'y, x, -z'
'-y, -x, -z'
'y, -x, z'
'-y, x, z'
'x, z, -y'
'-x, z, y'
'-x, -z, -y'
'x, -z, y'
'z, y, -x'
'z, -y, x'
'-z, y, x'
'-z, -y, -x'
'x, y+1/2, z+1/2'
'-x, -y+1/2, z+1/2'
'-x, y+1/2, -z+1/2'
'x, -y+1/2, -z+1/2'
'z, x+1/2, y+1/2'
'z, -x+1/2, -y+1/2'
'-z, -x+1/2, y+1/2'
'-z, x+1/2, -y+1/2'
'y, z+1/2, x+1/2'
'-y, z+1/2, -x+1/2'
'y, -z+1/2, -x+1/2'
'-y, -z+1/2, x+1/2'
'y, x+1/2, -z+1/2'
'-y, -x+1/2, -z+1/2'
'y, -x+1/2, z+1/2'
'-y, x+1/2, z+1/2'
'x, z+1/2, -y+1/2'
'-x, z+1/2, y+1/2'
'-x, -z+1/2, -y+1/2'
'x, -z+1/2, y+1/2'
'z, y+1/2, -x+1/2'
'z, -y+1/2, x+1/2'
'-z, y+1/2, x+1/2'
'-z, -y+1/2, -x+1/2'
'x+1/2, y, z+1/2'
'-x+1/2, -y, z+1/2'
'-x+1/2, y, -z+1/2'
'x+1/2, -y, -z+1/2'
'z+1/2, x, y+1/2'
'z+1/2, -x, -y+1/2'
'-z+1/2, -x, y+1/2'
'-z+1/2, x, -y+1/2'
'y+1/2, z, x+1/2'
'-y+1/2, z, -x+1/2'
'y+1/2, -z, -x+1/2'
'-y+1/2, -z, x+1/2'
'y+1/2, x, -z+1/2'
'-y+1/2, -x, -z+1/2'
'y+1/2, -x, z+1/2'
'-y+1/2, x, z+1/2'
'x+1/2, z, -y+1/2'
'-x+1/2, z, y+1/2'
'-x+1/2, -z, -y+1/2'
'x+1/2, -z, y+1/2'
'z+1/2, y, -x+1/2'
'z+1/2, -y, x+1/2'
'-z+1/2, y, x+1/2'
'-z+1/2, -y, -x+1/2'
'x+1/2, y+1/2, z'
'-x+1/2, -y+1/2, z'
'-x+1/2, y+1/2, -z'
'x+1/2, -y+1/2, -z'
'z+1/2, x+1/2, y'
'z+1/2, -x+1/2, -y'
'-z+1/2, -x+1/2, y'
'-z+1/2, x+1/2, -y'
'y+1/2, z+1/2, x'
'-y+1/2, z+1/2, -x'
'y+1/2, -z+1/2, -x'
'-y+1/2, -z+1/2, x'
'y+1/2, x+1/2, -z'
'-y+1/2, -x+1/2, -z'
'y+1/2, -x+1/2, z'
'-y+1/2, x+1/2, z'
'x+1/2, z+1/2, -y'
'-x+1/2, z+1/2, y'
'-x+1/2, -z+1/2, -y'
'x+1/2, -z+1/2, y'
'z+1/2, y+1/2, -x'
'z+1/2, -y+1/2, x'
'-z+1/2, y+1/2, x'
'-z+1/2, -y+1/2, -x'
'-x, -y, -z'
'x, y, -z'
'x, -y, z'
'-x, y, z'
'-z, -x, -y'
'-z, x, y'
'z, x, -y'
'z, -x, y'
'-y, -z, -x'
'y, -z, x'
'-y, z, x'
'y, z, -x'
'-y, -x, z'
'y, x, z'
'-y, x, -z'
'y, -x, -z'
'-x, -z, y'
'x, -z, -y'
'x, z, y'
'-x, z, -y'
'-z, -y, x'
'-z, y, -x'
'z, -y, -x'
'z, y, x'
'-x, -y+1/2, -z+1/2'
'x, y+1/2, -z+1/2'
'x, -y+1/2, z+1/2'
'-x, y+1/2, z+1/2'
'-z, -x+1/2, -y+1/2'
'-z, x+1/2, y+1/2'
'z, x+1/2, -y+1/2'
'z, -x+1/2, y+1/2'
'-y, -z+1/2, -x+1/2'
'y, -z+1/2, x+1/2'
'-y, z+1/2, x+1/2'
'y, z+1/2, -x+1/2'
'-y, -x+1/2, z+1/2'
'y, x+1/2, z+1/2'
'-y, x+1/2, -z+1/2'
'y, -x+1/2, -z+1/2'
'-x, -z+1/2, y+1/2'
'x, -z+1/2, -y+1/2'
'x, z+1/2, y+1/2'
'-x, z+1/2, -y+1/2'
'-z, -y+1/2, x+1/2'
'-z, y+1/2, -x+1/2'
'z, -y+1/2, -x+1/2'
'z, y+1/2, x+1/2'
'-x+1/2, -y, -z+1/2'
'x+1/2, y, -z+1/2'
'x+1/2, -y, z+1/2'
'-x+1/2, y, z+1/2'
'-z+1/2, -x, -y+1/2'
'-z+1/2, x, y+1/2'
'z+1/2, x, -y+1/2'
'z+1/2, -x, y+1/2'
'-y+1/2, -z, -x+1/2'
'y+1/2, -z, x+1/2'
'-y+1/2, z, x+1/2'
'y+1/2, z, -x+1/2'
'-y+1/2, -x, z+1/2'
'y+1/2, x, z+1/2'
'-y+1/2, x, -z+1/2'
'y+1/2, -x, -z+1/2'
'-x+1/2, -z, y+1/2'
'x+1/2, -z, -y+1/2'
'x+1/2, z, y+1/2'
'-x+1/2, z, -y+1/2'
'-z+1/2, -y, x+1/2'
'-z+1/2, y, -x+1/2'
'z+1/2, -y, -x+1/2'
'z+1/2, y, x+1/2'
'-x+1/2, -y+1/2, -z'
'x+1/2, y+1/2, -z'
'x+1/2, -y+1/2, z'
'-x+1/2, y+1/2, z'
'-z+1/2, -x+1/2, -y'
'-z+1/2, x+1/2, y'
'z+1/2, x+1/2, -y'
'z+1/2, -x+1/2, y'
'-y+1/2, -z+1/2, -x'
'y+1/2, -z+1/2, x'
'-y+1/2, z+1/2, x'
'y+1/2, z+1/2, -x'
'-y+1/2, -x+1/2, z'
'y+1/2, x+1/2, z'
'-y+1/2, x+1/2, -z'
'y+1/2, -x+1/2, -z'
'-x+1/2, -z+1/2, y'
'x+1/2, -z+1/2, -y'
'x+1/2, z+1/2, y'
'-x+1/2, z+1/2, -y'
'-z+1/2, -y+1/2, x'
'-z+1/2, y+1/2, -x'
'z+1/2, -y+1/2, -x'
'z+1/2, y+1/2, x'

loop_
_atom_site_label
_atom_site_type_symbol
_atom_site_fract_x
_atom_site_fract_y
_atom_site_fract_z
_atom_site_U_iso_or_equiv
_atom_site_adp_type
_atom_site_occupancy
_atom_site_symmetry_multiplicity
_atom_site_calc_flag
_atom_site_refinement_flags
_atom_site_disorder_assembly
_atom_site_disorder_group
Zn1 Zn 0.817684(19) 0.5000 0.817684(19) 0.1569(11) Uani 1 4 d S . .
Zn2 Zn 0.868491(18) 0.5000 0.868491(18) 0.1429(10) Uani 1 4 d S . .
O1 O 0.80136(19) 0.53176(15) 0.8468(2) 0.199(3) Uani 1 1 d D . .
O2 O 0.8400(2) 0.53224(18) 0.8842(2) 0.210(4) Uani 1 1 d D . .
O3 O 0.7137(11) 0.6548(8) 0.9142(7) 0.422 Uiso 0.50 1 d PD . .
N1 N 0.7243(3) 0.6198(2) 0.8802(2) 0.180(4) Uani 1 2 d SD . .
C1 C 0.8147(3) 0.5455(2) 0.8695(4) 0.288(14) Uani 1 1 d D . .
C2 C 0.7969(3) 0.5688(3) 0.8871(3) 0.175(4) Uani 1 1 d D . .
C3 C 0.7693(2) 0.5831(3) 0.8777(3) 0.179(4) Uani 1 1 d D . .
H3 H 0.7602 0.5754 0.8585 0.215 Uiso 1 1 calc R . .
C4 C 0.7533(4) 0.6071(4) 0.8929(4) 0.192(6) Uani 1 2 d SD . .
C5 C 0.8110(6) 0.5848(3) 0.9152(3) 0.237(9) Uani 1 2 d SD . .
H5 H 0.8302 0.5764 0.9236 0.284 Uiso 1 2 calc SR . .
C6 C 0.7053(4) 0.6447(5) 0.8872(6) 0.265(14) Uiso 0.50 1 d PD . .
C7 C 0.6776(3) 0.6548(2) 0.8691(3) 0.242(7) Uani 1 1 d D . .
O1W O 0.7828(5) 0.5000 0.7828(5) 0.322(11) Uiso 1 4 d S . .
O2W O 0.9014(3) 0.5000 0.9014(3) 0.212(6) Uiso 1 4 d S . .

loop_
_atom_site_aniso_label
_atom_site_aniso_U_11
_atom_site_aniso_U_22
_atom_site_aniso_U_33
_atom_site_aniso_U_23
_atom_site_aniso_U_13
_atom_site_aniso_U_12
Zn1 0.1513(14) 0.1683(17) 0.1513(14) 0.000 -0.1136(14) 0.000
Zn2 0.1455(13) 0.1375(14) 0.1455(13) 0.000 -0.1120(13) 0.000
O1 0.176(6) 0.095(4) 0.326(11) -0.003(5) -0.015(6) 0.031(4)
O2 0.251(8) 0.135(5) 0.245(8) 0.004(5) -0.069(6) 0.075(5)
N1 0.173(11) 0.183(7) 0.183(7) -0.010(8) -0.030(6) 0.030(6)
C1 0.38(3) 0.050(5) 0.43(3) -0.020(9) 0.22(3) 0.009(8)
C2 0.178(9) 0.180(10) 0.168(9) 0.046(8) -0.035(7) 0.020(8)
C3 0.150(8) 0.192(10) 0.194(11) 0.034(8) 0.011(7) 0.008(8)
C4 0.194(16) 0.192(10) 0.192(10) -0.054(13) -0.014(10) 0.014(10)
C5 0.31(3) 0.203(12) 0.203(12) 0.073(16) 0.009(10) -0.009(10)
C7 0.234(12) 0.274(15) 0.219(12) 0.003(10) -0.065(10) 0.053(11)

loop_
_atom_type_symbol
_atom_type_description
_atom_type_scat_dispersion_real
_atom_type_scat_dispersion_imag
_atom_type_scat_source
C C 0.0033 0.0016 'International Tables Vol C Tables 4.2.6.8 and 6.1.1.4'
H H 0.0000 0.0000 'International Tables Vol C Tables 4.2.6.8 and 6.1.1.4'
N N 0.0061 0.0033 'International Tables Vol C Tables 4.2.6.8 and 6.1.1.4'
O O 0.0106 0.0060 'International Tables Vol C Tables 4.2.6.8 and 6.1.1.4'
Zn Zn 0.2839 1.4301 'International Tables Vol C Tables 4.2.6.8 and 6.1.1.4'

loop_
_geom_angle_atom_site_label_1
_geom_angle_atom_site_label_2
_geom_angle_atom_site_label_3
_geom_angle
_geom_angle_site_symmetry_1
_geom_angle_site_symmetry_3
_geom_angle_publ_flag
O1 Zn1 O1 157.4(5) 99_565 120 ?
O1 Zn1 O1 87.2(5) 99_565 . ?
O1 Zn1 O1 88.4(5) 120 . ?
O1 Zn1 O1 88.4(5) 99_565 22_565 ?
O1 Zn1 O1 87.2(5) 120 22_565 ?
O1 Zn1 O1 157.4(5) . 22_565 ?
O1 Zn1 O1W 101.3(2) 99_565 . ?
O1 Zn1 O1W 101.3(2) 120 . ?
O1 Zn1 O1W 101.3(2) . . ?
O1 Zn1 O1W 101.3(2) 22_565 . ?
O1 Zn1 Zn2 78.7(2) 99_565 . ?
O1 Zn1 Zn2 78.7(2) 120 . ?
O1 Zn1 Zn2 78.7(2) . . ?
O1 Zn1 Zn2 78.7(2) 22_565 . ?
O1W Zn1 Zn2 180.00(5) . . ?
O2 Zn2 O2 86.1(6) 22_565 99_565 ?
O2 Zn2 O2 157.1(5) 22_565 . ?
O2 Zn2 O2 89.4(6) 99_565 . ?
O2 Zn2 O2 89.4(6) 22_565 120 ?
O2 Zn2 O2 157.1(5) 99_565 120 ?
O2 Zn2 O2 86.1(6) . 120 ?
O2 Zn2 O2W 101.4(2) 22_565 . ?
O2 Zn2 O2W 101.4(2) 99_565 . ?
O2 Zn2 O2W 101.4(2) . . ?
O2 Zn2 O2W 101.4(2) 120 . ?
O2 Zn2 Zn1 78.6(2) 22_565 . ?
O2 Zn2 Zn1 78.6(2) 99_565 . ?
O2 Zn2 Zn1 78.6(2) . . ?
O2 Zn2 Zn1 78.6(2) 120 . ?
O2W Zn2 Zn1 180.00(5) . . ?
C1 O1 Zn1 130.0(8) . . ?
C1 O2 Zn2 128.7(8) . . ?
C6 N1 C6 89(2) 138_566 . ?
C6 N1 C4 135.3(12) 138_566 . ?
C6 N1 C4 135.3(12) . . ?
O1 C1 O2 120.8(9) . . ?
O1 C1 C2 118.4(13) . . ?
O2 C1 C2 117.2(13) . . ?
C3 C2 C1 126.5(12) . . ?
C3 C2 C5 111.7(16) . . ?
C1 C2 C5 120.8(13) . . ?
C2 C3 C4 127.5(15) . . ?
C2 C3 H3 116.2 . . ?
C4 C3 H3 116.2 . . ?
C3 C4 C3 116.2(17) 138_566 . ?
C3 C4 N1 121.3(9) 138_566 . ?
C3 C4 N1 121.3(9) . . ?
C2 C5 C2 124(2) 138_566 . ?
C2 C5 H5 117.9 138_566 . ?
C2 C5 H5 117.9 . . ?
O3 C6 N1 107(3) . . ?
O3 C6 C7 127(3) . . ?
N1 C6 C7 126(2) . . ?
O3 C6 C6 151(2) . 138_566 ?
N1 C6 C6 45.3(12) . 138_566 ?
C7 C6 C6 80.6(11) . 138_566 ?
C7 C7 C7 120.000(5) 110 138_566 ?
C7 C7 C6 140.5(11) 110 . ?
C7 C7 C6 99.4(11) 138_566 . ?

loop_
_geom_bond_atom_site_label_1
_geom_bond_atom_site_label_2
_geom_bond_distance
_geom_bond_site_symmetry_2
_geom_bond_publ_flag
Zn1 O1 1.935(8) 99_565 ?
Zn1 O1 1.935(8) 120 ?
Zn1 O1 1.935(8) . ?
Zn1 O1 1.935(8) 22_565 ?
Zn1 O1W 2.07(3) . ?
Zn1 Zn2 3.0181(16) . ?
Zn2 O2 1.925(8) 22_565 ?
Zn2 O2 1.925(8) 99_565 ?
Zn2 O2 1.925(8) . ?
Zn2 O2 1.925(8) 120 ?
Zn2 O2W 1.953(17) . ?
O1 C1 1.248(14) . ?
O2 C1 1.347(14) . ?
O3 C6 1.260(18) . ?
N1 C6 1.347(18) 138_566 ?
N1 C6 1.347(18) . ?
N1 C4 1.432(15) . ?
C1 C2 1.436(17) . ?
C2 C3 1.361(11) . ?
C2 C5 1.481(11) . ?
C3 C4 1.372(11) . ?
C3 H3 0.9500 . ?
C4 C3 1.372(11) 138_566 ?
C5 C2 1.481(11) 138_566 ?
C5 H5 0.9500 . ?
C6 C7 1.456(17) . ?
C6 C6 1.90(5) 138_566 ?
C7 C7 1.354(15) 110 ?
C7 C7 1.418(15) 138_566 ?
